data_4135228
loop_
_publ_author_name
'M\"unch, Annika'
'Knauer, Lena'
'Ott, Holger'
'Sindlinger, Christian'
'Herbst-Irmer, Regine'
'Strohmann, Carsten'
'Stalke, Dietmar'

_publ_section_title
;
 Insight into the Bonding and Aggregation of Alkyllithiums by Experimental
 Charge Density Studies and Energy Decomposition Analyses.
;
_journal_name_full 'Journal of the American Chemical Society'
_journal_paper_doi 10.1021/jacs.0c06035
_journal_year 2020
_chemical_formula_moiety 'C26 H54 Li4 N2'
_chemical_formula_sum 'C26 H54 Li4 N2'
_chemical_formula_weight 422.47
_space_group_crystal_system monoclinic
_space_group_IT_number 15
_space_group_name_Hall '-C 2yc'
_space_group_name_H-M_alt 'C 1 2/c 1'
_audit_conform_dict_location ftp://ftp.iucr.org/pub/cif_core.dic
_audit_conform_dict_name cif_core.dic
_audit_conform_dict_version 2.3
_audit_creation_date '27-May-20 T08:55:07-00:00'
_audit_creation_method 'XD routine XDCIF'
_cell_angle_alpha 90
_cell_angle_beta 126.51(2)
_cell_angle_gamma 90
_cell_formula_units_Z 4
_cell_length_a 22.246(3)
_cell_length_b 9.093(2)
_cell_length_c 17.511(2)
_cell_measurement_reflns_used 9859
_cell_measurement_temperature 100(2)
_cell_measurement_theta_max 30.4945
_cell_measurement_theta_min 2.2795
_cell_volume 2847.0(11)
_computing_molecular_graphics 'Volkov et al, (2006)'
_computing_publication_material 'Volkov et al, (2006)'
_computing_structure_refinement 'Volkov et al, (2006)'
_diffrn_ambient_temperature 100(2)
_diffrn_measured_fraction_theta_full 0.998
_diffrn_measured_fraction_theta_max 0.998
_diffrn_measurement_device_type 'Bruker Smart APEX II Quazar'
_diffrn_measurement_method 'omega scans'
_diffrn_radiation_type MoK\a
_diffrn_radiation_wavelength 0.71073
_diffrn_reflns_av_R_equivalents 0.0262
_diffrn_reflns_av_unetI/netI 0.0083
_diffrn_reflns_Laue_measured_fraction_full 0.998
_diffrn_reflns_Laue_measured_fraction_max 0.998
_diffrn_reflns_limit_h_max 48
_diffrn_reflns_limit_h_min -48
_diffrn_reflns_limit_k_max 19
_diffrn_reflns_limit_k_min -19
_diffrn_reflns_limit_l_max 38
_diffrn_reflns_limit_l_min -37
_diffrn_reflns_number 292240
_diffrn_reflns_point_group_measured_fraction_full 0.998
_diffrn_reflns_point_group_measured_fraction_max 0.998
_diffrn_reflns_theta_full 25.242
_diffrn_reflns_theta_max 50.652
_diffrn_reflns_theta_min 2.280
_diffrn_source 'INCOATEC Microsource'
_exptl_absorpt_coefficient_mu 0.054
_exptl_absorpt_correction_T_max 0.7500
_exptl_absorpt_correction_T_min 0.7065
_exptl_absorpt_correction_type multi-scan
_exptl_absorpt_process_details SADABS-2016/2
_exptl_crystal_colour colourless
_exptl_crystal_description plate
_exptl_crystal_F_000 944
_exptl_crystal_size_max 0.700
_exptl_crystal_size_mid 0.700
_exptl_crystal_size_min 0.270
_refine_diff_density_max 0.211
_refine_diff_density_min -0.119
_refine_diff_density_rms 0.02
_refine_ls_extinction_method none
_refine_ls_goodness_of_fit_ref 5.763
_refine_ls_matrix_type full
_refine_ls_number_parameters 347
_refine_ls_number_reflns 14854
_refine_ls_number_restraints 0
_refine_ls_R_factor_all 0.023
_refine_ls_R_factor_gt 0.023
_refine_ls_shift/su_max 0.01128
_refine_ls_structure_factor_coef Fsqd
_refine_ls_weighting_details
;    calc w2 = q/[s^2^(Fo^2^) + (0.01 P)^2^ + 0.09 P + 0.00 + 0.00 sin(th)]
     where P = (0.3333 Fo^2^ + 0.6667 Fc^2^)
           q = exp(0.7481[sin(th)/lambda]^2^)
;
_refine_ls_weighting_scheme calc
_refine_ls_wR_factor_ref 0.04
_reflns_number_gt 13324
_reflns_number_total 15325
_reflns_threshold_expression 'I > 2\s(I)'
_cod_data_source_file ja0c06035_si_004.cif
_cod_data_source_block IDK2
_cod_original_sg_symbol_H-M 'C 2/c'
_cod_database_code 4135228
_shelx_estimated_absorpt_t_min 0.963
_shelx_estimated_absorpt_t_max 0.986

loop_
_space_group_symop_id
_space_group_symop_operation_xyz
1 +X,+Y,+Z
2 -X,+Y,1/2-Z
3 -X,-Y,-Z
4 +X,-Y,1/2+Z
5 1/2+X,1/2+Y,+Z
6 1/2-X,1/2-Y,-Z
7 1/2-X,1/2+Y,1/2-Z
8 1/2+X,1/2-Y,1/2+Z

loop_
_atom_local_axes_atom_label
_atom_local_axes_atom0
_atom_local_axes_ax1
_atom_local_axes_atom1
_atom_local_axes_atom2
_atom_local_axes_ax2
N(1) LI(1) Z N(1) C(7) Y
C(1) DUM3 Z C(1) H(1) Y
C(2) C(1) Z C(2) H(2A) Y
C(3) C(1) Z C(3) H(3A) Y
C(4) DUM2 Z C(4) H(4) Y
C(5) C(4) Z C(5) H(5A) Y
C(6) C(4) Z C(6) H(6A) Y
C(7) N(1) X C(7) C(8) Y
C(8) C(7) X C(8) C(13) Y
C(9) N(1) X C(9) C(10) Y
C(10) C(9) X C(10) C(13) Y
C(11) N(1) X C(11) C(12) Y
C(12) C(11) X C(12) C(13) Y
C(13) N(1) Z C(13) C(12) Y
LI(1) LI(2) Z LI(1) C(1) Y
LI(2) LI(1) Z LI(2) C(4) Y
H(1) C(1) Z H(1) C(3) Y
H(2A) C(2) Z H(2A) H(2C) Y
H(2B) C(2) Z H(2B) H(2C) Y
H(2C) C(2) Z H(2C) H(2B) Y
H(3A) C(3) Z H(3A) H(3C) Y
H(3B) C(3) Z H(3B) H(3C) Y
H(3C) C(3) Z H(3C) H(3B) Y
H(4) C(4) Z H(4) C(5) Y
H(5A) C(5) Z H(5A) H(5B) Y
H(5B) C(5) Z H(5B) H(5C) Y
H(5C) C(5) Z H(5C) H(5B) Y
H(6A) C(6) Z H(6A) H(6B) Y
H(6B) C(6) Z H(6B) H(6A) Y
H(6C) C(6) Z H(6C) H(6B) Y
H(7A) C(7) Z H(7A) H(7B) Y
H(7B) C(7) Z H(7B) H(7A) Y
H(8A) C(8) Z H(8A) H(8B) Y
H(8B) C(8) Z H(8B) H(8A) Y
H(9A) C(9) Z H(9A) H(9B) Y
H(9B) C(9) Z H(9B) H(9A) Y
H(10A) C(10) Z H(10A) H(10B) Y
H(10B) C(10) Z H(10B) H(10A) Y
H(11A) C(11) Z H(11A) H(11B) Y
H(11B) C(11) Z H(11B) H(11A) Y
H(12A) C(12) Z H(12A) H(12B) Y
H(12B) C(12) Z H(12B) H(12A) Y
H(13) C(13) Z H(13) C(12) Y

loop_
_atom_rho_multipole_atom_label
_atom_rho_multipole_coeff_Pv
_atom_rho_multipole_coeff_P00
_atom_rho_multipole_coeff_P11
_atom_rho_multipole_coeff_P1-1
_atom_rho_multipole_coeff_P10
_atom_rho_multipole_coeff_P20
_atom_rho_multipole_coeff_P21
_atom_rho_multipole_coeff_P2-1
_atom_rho_multipole_coeff_P22
_atom_rho_multipole_coeff_P2-2
_atom_rho_multipole_coeff_P30
_atom_rho_multipole_coeff_P31
_atom_rho_multipole_coeff_P3-1
_atom_rho_multipole_coeff_P32
_atom_rho_multipole_coeff_P3-2
_atom_rho_multipole_coeff_P33
_atom_rho_multipole_coeff_P3-3
_atom_rho_multipole_coeff_P40
_atom_rho_multipole_coeff_P41
_atom_rho_multipole_coeff_P4-1
_atom_rho_multipole_coeff_P42
_atom_rho_multipole_coeff_P4-2
_atom_rho_multipole_coeff_P43
_atom_rho_multipole_coeff_P4-3
_atom_rho_multipole_coeff_P44
_atom_rho_multipole_coeff_P4-4
_atom_rho_multipole_kappa
_atom_rho_multipole_kappa_prime0
_atom_rho_multipole_kappa_prime1
_atom_rho_multipole_kappa_prime2
_atom_rho_multipole_kappa_prime3
_atom_rho_multipole_kappa_prime4
N(1) 4.863(14) 0 0 0 0.150(3) 0.119(3) 0 0 0 0 0.095(3) 0 0 0 0 0 -0.132(3) 0.001(4) 0 0 0 0 0 0.034(4) 0 0 1.0047(11) 0.953015 0.953015 0.953015 0.953015 0.953015
C(1) 4.63(2) 0 0.040(4) 0.023(5) 0.150(5) 0.164(4) -0.027(3) -0.004(4) -0.030(4) 0.002(3) 0.234(5) -0.058(4) -0.075(4) -0.069(5) -0.030(4) 0.041(4) -0.259(5) 0.072(6) -0.007(5) -0.002(5) 0.044(5) 0.031(5) -0.014(5) 0.187(7) 0.065(5) 0.001(5) 0.9244(17) 0.866976 0.866976 0.866976 0.866976 0.866976
C(2) 4.420(19) 0 0 0 -0.168(5) 0.037(4) 0 0 0 0 0.352(5) 0 0 0 0 0 -0.167(4) -0.026(5) 0 0 0 0 0 0.179(5) 0 0 0.9396(14) 0.902171 0.902171 0.902171 0.902171 0.902171
C(3) 4.420(19) 0 0 0 -0.168(5) 0.037(4) 0 0 0 0 0.352(5) 0 0 0 0 0 -0.167(4) -0.026(5) 0 0 0 0 0 0.179(5) 0 0 0.9396(14) 0.902171 0.902171 0.902171 0.902171 0.902171
C(4) 4.46(2) 0 0.008(4) 0.036(5) 0.159(4) 0.113(4) 0.014(3) -0.058(4) -0.030(4) 0.018(3) 0.234(5) 0.007(4) -0.016(4) -0.018(5) -0.004(4) 0.003(4) -0.281(5) -0.006(6) -0.018(5) 0.001(5) 0.014(5) -0.005(5) 0.006(5) 0.222(7) 0.026(5) 0.001(5) 0.9435(18) 0.855804 0.855804 0.855804 0.855804 0.855804
C(5) 4.530(19) 0 0 0 -0.103(4) 0.013(4) 0 0 0 0 0.360(5) 0 0 0 0 0 -0.242(4) -0.035(5) 0 0 0 0 0 0.209(4) 0 0 0.9396(14) 0.902171 0.902171 0.902171 0.902171 0.902171
C(6) 4.530(19) 0 0 0 -0.103(4) 0.013(4) 0 0 0 0 0.360(5) 0 0 0 0 0 -0.242(4) -0.035(5) 0 0 0 0 0 0.209(4) 0 0 0.9396(14) 0.902171 0.902171 0.902171 0.902171 0.902171
C(7) 4.422(13) 0 -0.021(3) -0.094(3) 0 0.050(2) 0 0 -0.054(2) 0.039(2) 0 -0.181(3) -0.272(3) 0 0 0.284(3) -0.020(3) 0.031(3) 0 0 -0.098(3) 0.124(3) 0 0 0.054(3) 0.016(3) 0.9532(12) 0.908161 0.908161 0.908161 0.908161 0.908161
C(8) 4.429(15) 0 -0.076(4) -0.087(5) 0 -0.019(4) 0 0 -0.034(3) 0.068(3) 0 -0.126(3) -0.207(4) 0 0 0.277(3) -0.075(3) 0.160(4) 0 0 -0.031(4) 0.065(4) 0 0 0.012(4) 0.000(4) 0.9444(13) 0.899438 0.899438 0.899438 0.899438 0.899438
C(9) 4.422(13) 0 -0.021(3) -0.094(3) 0 0.050(2) 0 0 -0.054(2) 0.039(2) 0 -0.181(3) -0.272(3) 0 0 0.284(3) -0.020(3) 0.031(3) 0 0 -0.098(3) 0.124(3) 0 0 0.054(3) 0.016(3) 0.9532(12) 0.908161 0.908161 0.908161 0.908161 0.908161
C(10) 4.429(15) 0 -0.076(4) -0.087(5) 0 -0.019(4) 0 0 -0.034(3) 0.068(3) 0 -0.126(3) -0.207(4) 0 0 0.277(3) -0.075(3) 0.160(4) 0 0 -0.031(4) 0.065(4) 0 0 0.012(4) 0.000(4) 0.9444(13) 0.899438 0.899438 0.899438 0.899438 0.899438
C(11) 4.422(13) 0 -0.021(3) -0.094(3) 0 0.050(2) 0 0 -0.054(2) 0.039(2) 0 -0.181(3) -0.272(3) 0 0 0.284(3) -0.020(3) 0.031(3) 0 0 -0.098(3) 0.124(3) 0 0 0.054(3) 0.016(3) 0.9532(12) 0.908161 0.908161 0.908161 0.908161 0.908161
C(12) 4.429(15) 0 -0.076(4) -0.087(5) 0 -0.019(4) 0 0 -0.034(3) 0.068(3) 0 -0.126(3) -0.207(4) 0 0 0.277(3) -0.075(3) 0.160(4) 0 0 -0.031(4) 0.065(4) 0 0 0.012(4) 0.000(4) 0.9444(13) 0.899438 0.899438 0.899438 0.899438 0.899438
C(13) 4.00(3) 0 0 0 -0.020(5) 0.049(5) 0 0 0 0 -0.350(6) 0 0 0 0 0 -0.209(6) 0.087(6) 0 0 0 0 0 -0.121(7) 0 0 0.972(3) 0.929473 0.929473 0.929473 0.929473 0.929473
Li(1) 0 0 0 0 0 0 0 0 0 0 0 0 0 0 0 0 0 0 0 0 0 0 0 0 0 0 1 1 1 1 1 1
Li(2) 0 0 0 0 0 0 0 0 0 0 0 0 0 0 0 0 0 0 0 0 0 0 0 0 0 0 1 1 1 1 1 1
H(1) 0.914(6) 0 0 0 0.121(3) 0 0 0 0 0 0 0 0 0 0 0 0 0 0 0 0 0 0 0 0 0 1.1 1.18 1.18 1.18 1.18 1.18
H(2A) 0.877(4) 0 0 0 0.0836(16) 0 0 0 0 0 0 0 0 0 0 0 0 0 0 0 0 0 0 0 0 0 1.1 1.18 1.18 1.18 1.18 1.18
H(2B) 0.877(4) 0 0 0 0.0836(16) 0 0 0 0 0 0 0 0 0 0 0 0 0 0 0 0 0 0 0 0 0 1.1 1.18 1.18 1.18 1.18 1.18
H(2C) 0.877(4) 0 0 0 0.0836(16) 0 0 0 0 0 0 0 0 0 0 0 0 0 0 0 0 0 0 0 0 0 1.1 1.18 1.18 1.18 1.18 1.18
H(3A) 0.877(4) 0 0 0 0.0836(16) 0 0 0 0 0 0 0 0 0 0 0 0 0 0 0 0 0 0 0 0 0 1.1 1.18 1.18 1.18 1.18 1.18
H(3B) 0.877(4) 0 0 0 0.0836(16) 0 0 0 0 0 0 0 0 0 0 0 0 0 0 0 0 0 0 0 0 0 1.1 1.18 1.18 1.18 1.18 1.18
H(3C) 0.877(4) 0 0 0 0.0836(16) 0 0 0 0 0 0 0 0 0 0 0 0 0 0 0 0 0 0 0 0 0 1.1 1.18 1.18 1.18 1.18 1.18
H(4) 0.914(6) 0 0 0 0.121(3) 0 0 0 0 0 0 0 0 0 0 0 0 0 0 0 0 0 0 0 0 0 1.1 1.18 1.18 1.18 1.18 1.18
H(5A) 0.877(4) 0 0 0 0.0836(16) 0 0 0 0 0 0 0 0 0 0 0 0 0 0 0 0 0 0 0 0 0 1.1 1.18 1.18 1.18 1.18 1.18
H(5B) 0.877(4) 0 0 0 0.0836(16) 0 0 0 0 0 0 0 0 0 0 0 0 0 0 0 0 0 0 0 0 0 1.1 1.18 1.18 1.18 1.18 1.18
H(5C) 0.877(4) 0 0 0 0.0836(16) 0 0 0 0 0 0 0 0 0 0 0 0 0 0 0 0 0 0 0 0 0 1.1 1.18 1.18 1.18 1.18 1.18
H(6A) 0.877(4) 0 0 0 0.0836(16) 0 0 0 0 0 0 0 0 0 0 0 0 0 0 0 0 0 0 0 0 0 1.1 1.18 1.18 1.18 1.18 1.18
H(6B) 0.877(4) 0 0 0 0.0836(16) 0 0 0 0 0 0 0 0 0 0 0 0 0 0 0 0 0 0 0 0 0 1.1 1.18 1.18 1.18 1.18 1.18
H(6C) 0.877(4) 0 0 0 0.0836(16) 0 0 0 0 0 0 0 0 0 0 0 0 0 0 0 0 0 0 0 0 0 1.1 1.18 1.18 1.18 1.18 1.18
H(7A) 0.856(3) 0 0 0 0.1055(15) 0 0 0 0 0 0 0 0 0 0 0 0 0 0 0 0 0 0 0 0 0 1.1 1.18 1.18 1.18 1.18 1.18
H(7B) 0.856(3) 0 0 0 0.1055(15) 0 0 0 0 0 0 0 0 0 0 0 0 0 0 0 0 0 0 0 0 0 1.1 1.18 1.18 1.18 1.18 1.18
H(8A) 0.856(3) 0 0 0 0.1055(15) 0 0 0 0 0 0 0 0 0 0 0 0 0 0 0 0 0 0 0 0 0 1.1 1.18 1.18 1.18 1.18 1.18
H(8B) 0.856(3) 0 0 0 0.1055(15) 0 0 0 0 0 0 0 0 0 0 0 0 0 0 0 0 0 0 0 0 0 1.1 1.18 1.18 1.18 1.18 1.18
H(9A) 0.856(3) 0 0 0 0.1055(15) 0 0 0 0 0 0 0 0 0 0 0 0 0 0 0 0 0 0 0 0 0 1.1 1.18 1.18 1.18 1.18 1.18
H(9B) 0.856(3) 0 0 0 0.1055(15) 0 0 0 0 0 0 0 0 0 0 0 0 0 0 0 0 0 0 0 0 0 1.1 1.18 1.18 1.18 1.18 1.18
H(10A) 0.856(3) 0 0 0 0.1055(15) 0 0 0 0 0 0 0 0 0 0 0 0 0 0 0 0 0 0 0 0 0 1.1 1.18 1.18 1.18 1.18 1.18
H(10B) 0.856(3) 0 0 0 0.1055(15) 0 0 0 0 0 0 0 0 0 0 0 0 0 0 0 0 0 0 0 0 0 1.1 1.18 1.18 1.18 1.18 1.18
H(11A) 0.856(3) 0 0 0 0.1055(15) 0 0 0 0 0 0 0 0 0 0 0 0 0 0 0 0 0 0 0 0 0 1.1 1.18 1.18 1.18 1.18 1.18
H(11B) 0.856(3) 0 0 0 0.1055(15) 0 0 0 0 0 0 0 0 0 0 0 0 0 0 0 0 0 0 0 0 0 1.1 1.18 1.18 1.18 1.18 1.18
H(12A) 0.856(3) 0 0 0 0.1055(15) 0 0 0 0 0 0 0 0 0 0 0 0 0 0 0 0 0 0 0 0 0 1.1 1.18 1.18 1.18 1.18 1.18
H(12B) 0.856(3) 0 0 0 0.1055(15) 0 0 0 0 0 0 0 0 0 0 0 0 0 0 0 0 0 0 0 0 0 1.1 1.18 1.18 1.18 1.18 1.18
H(13) 0.959(8) 0 0 0 0.131(4) 0 0 0 0 0 0 0 0 0 0 0 0 0 0 0 0 0 0 0 0 0 1.1 1.18 1.18 1.18 1.18 1.18

loop_
_atom_site_label
_atom_site_type_symbol
_atom_site_fract_x
_atom_site_fract_y
_atom_site_fract_z
_atom_site_U_iso_or_equiv
_atom_site_adp_type
_atom_site_occupancy
_atom_site_symmetry_multiplicity
N(1) N 0.615274(4) 0.815033(7) 0.190550(5) 0.012 Uani 1 8
C(1) C 0.428264(5) 0.743618(11) 0.115286(6) 0.016 Uani 1 8
C(2) C 0.409445(14) 0.90104(3) 0.125193(17) 0.023 Uani 1 8
C(3) C 0.354734(16) 0.66817(3) 0.03699(2) 0.031 Uani 1 8
C(4) C 0.574015(5) 0.455565(10) 0.237173(7) 0.015 Uani 1 8
C(5) C 0.612671(6) 0.329079(11) 0.309762(8) 0.022 Uani 1 8
C(6) C 0.532380(6) 0.388499(12) 0.137022(8) 0.021 Uani 1 8
C(7) C 0.591258(5) 0.968930(9) 0.158334(6) 0.016 Uani 1 8
C(8) C 0.630428(14) 1.03541(3) 0.117677(17) 0.021 Uani 1 8
C(9) C 0.696233(4) 0.815205(10) 0.269987(6) 0.015 Uani 1 8
C(10) C 0.742081(14) 0.89694(3) 0.24379(2) 0.026 Uani 1 8
C(11) C 0.604312(5) 0.730965(10) 0.110410(6) 0.016 Uani 1 8
C(12) C 0.655084(17) 0.78778(3) 0.08418(2) 0.026 Uani 1 8
C(13) C 0.691938(5) 0.931119(10) 0.137636(6) 0.016 Uani 1 8
Li(1) Li 0.552856(10) 0.71146(2) 0.236519(14) 0.017 Uani 1 8
Li(2) Li 0.455164(11) 0.51792(2) 0.168117(13) 0.017 Uani 1 8
H(1) H 0.458923 0.754115 0.084337 0.031 Uani 1 8
H(2A) H 0.372399 0.956165 0.058046 0.048 Uani 1 8
H(2B) H 0.459899 0.964775 0.169094 0.04 Uani 1 8
H(2C) H 0.38037 0.903035 0.15707 0.046 Uani 1 8
H(3A) H 0.323085 0.735233 -0.025995 0.052 Uani 1 8
H(3B) H 0.320705 0.65095 0.061222 0.049 Uani 1 8
H(3C) H 0.36483 0.563483 0.017763 0.046 Uani 1 8
H(4) H 0.619077 0.524466 0.247957 0.03 Uani 1 8
H(5A) H 0.57076 0.256945 0.301499 0.042 Uani 1 8
H(5B) H 0.646537 0.369283 0.38174 0.042 Uani 1 8
H(5C) H 0.648831 0.264319 0.301195 0.047 Uani 1 8
H(6A) H 0.504195 0.472306 0.083151 0.041 Uani 1 8
H(6B) H 0.490515 0.312926 0.125759 0.044 Uani 1 8
H(6C) H 0.568192 0.326773 0.12643 0.047 Uani 1 8
H(7A) H 0.604898 1.032966 0.219527 0.032 Uani 1 8
H(7B) H 0.53065 0.970719 0.104895 0.031 Uani 1 8
H(8A) H 0.590373 1.047496 0.040747 0.035 Uani 1 8
H(8B) H 0.653634 1.143575 0.148353 0.036 Uani 1 8
H(9A) H 0.71499 0.701196 0.288308 0.034 Uani 1 8
H(9B) H 0.704637 0.864912 0.332455 0.033 Uani 1 8
H(10A) H 0.761182 1.001434 0.281983 0.038 Uani 1 8
H(10B) H 0.791656 0.835173 0.264013 0.041 Uani 1 8
H(11A) H 0.546012 0.743651 0.048975 0.033 Uani 1 8
H(11B) H 0.616466 0.615016 0.130071 0.033 Uani 1 8
H(12A) H 0.699565 0.708312 0.106687 0.04 Uani 1 8
H(12B) H 0.623114 0.804632 0.007603 0.04 Uani 1 8
H(13) H 0.724193 0.979184 0.11478 0.035 Uani 1 8

loop_
_atom_site_aniso_label
_atom_site_aniso_U_11
_atom_site_aniso_U_22
_atom_site_aniso_U_33
_atom_site_aniso_U_23
_atom_site_aniso_U_13
_atom_site_aniso_U_12
N(1) 0.011505(18) 0.01314(2) 0.01292(2) -0.000337(15) 0.007622(17) -0.000881(15)
C(1) 0.01297(2) 0.01937(3) 0.01397(3) 0.00358(2) 0.00690(2) 0.00114(2)
C(2) 0.03023(4) 0.02358(4) 0.02513(4) 0.00859(3) 0.02123(4) 0.00919(3)
C(3) 0.01877(4) 0.03565(6) 0.02111(4) 0.00505(4) 0.00164(3) -0.00678(4)
C(4) 0.01577(3) 0.01380(3) 0.01839(3) -0.00117(2) 0.01116(2) 0.00036(2)
C(5) 0.02329(4) 0.01764(3) 0.02667(4) 0.00427(3) 0.01618(3) 0.00486(3)
C(6) 0.02111(3) 0.02094(3) 0.02173(3) -0.00629(3) 0.01390(3) -0.00260(3)
C(7) 0.01495(2) 0.01475(3) 0.01936(3) 0.00193(2) 0.01141(2) 0.00203(2)
C(8) 0.02376(4) 0.01692(3) 0.03074(5) 0.00794(3) 0.02009(4) 0.00449(3)
C(9) 0.01214(2) 0.01874(3) 0.01399(2) 0.00220(2) 0.00704(2) 0.00001(2)
C(10) 0.01232(8) 0.03824(12) 0.02243(10) 0.00891(8) 0.00826(8) -0.00237(8)
C(11) 0.01868(3) 0.01634(3) 0.01719(3) -0.00418(2) 0.01222(2) -0.00449(2)
C(12) 0.04022(13) 0.02174(10) 0.03268(12) -0.00976(9) 0.03105(12) -0.01053(10)
C(13) 0.01591(3) 0.01632(3) 0.01868(3) 0.00124(2) 0.01228(2) -0.00088(2)
Li(1) 0.01565(6) 0.01732(7) 0.01781(7) -0.00025(5) 0.01043(6) -0.00124(5)
Li(2) 0.01680(7) 0.01784(7) 0.01678(7) -0.00139(5) 0.00973(6) -0.00140(5)
H(1) 0.030426 0.036225 0.031926 0.002781 0.022032 -0.00091
H(2A) 0.042671 0.047959 0.04537 0.023518 0.021842 0.018004
H(2B) 0.030981 0.032663 0.056383 -0.001495 0.025709 -0.000782
H(2C) 0.052347 0.041476 0.073151 0.013799 0.052794 0.010218
H(3A) 0.030727 0.062866 0.034745 0.021336 0.003911 -0.002727
H(3B) 0.028036 0.069404 0.047653 0.004768 0.022184 -0.009178
H(3C) 0.033874 0.047662 0.04128 -0.00901 0.013363 -0.007818
H(4) 0.027212 0.031832 0.034163 -0.002691 0.02039 -0.006692
H(5A) 0.036755 0.033177 0.057103 0.008563 0.028605 -0.003856
H(5B) 0.042918 0.037565 0.032277 0.005119 0.015304 0.002708
H(5C) 0.054274 0.037857 0.068921 0.014215 0.047601 0.02007
H(6A) 0.054554 0.032077 0.029116 -0.002034 0.021367 -0.002014
H(6B) 0.052855 0.040629 0.046474 -0.015939 0.034011 -0.023897
H(6C) 0.055315 0.043579 0.056241 -0.013827 0.041444 0.002556
H(7A) 0.043542 0.02703 0.031035 -0.006453 0.02588 -0.005106
H(7B) 0.021886 0.035941 0.030129 0.006747 0.01246 0.001666
H(8A) 0.034394 0.046103 0.026764 0.006876 0.018933 0.0039
H(8B) 0.040645 0.026807 0.04801 -0.00434 0.031197 -0.006593
H(9A) 0.026767 0.028285 0.043229 0.00742 0.019303 0.004157
H(9B) 0.030454 0.042135 0.025436 -0.008113 0.015315 -0.00946
H(10A) 0.038907 0.034964 0.039809 -0.004127 0.022431 -0.011484
H(10B) 0.027594 0.047312 0.05375 0.013422 0.026568 0.008803
H(11A) 0.027176 0.045214 0.021794 -0.002044 0.012469 -0.001237
H(11B) 0.045352 0.024006 0.040177 0.001159 0.031271 0.003433
H(12A) 0.043501 0.03418 0.059492 0.004233 0.039564 0.00803
H(12B) 0.050589 0.045582 0.031036 0.000012 0.028707 -0.004144
H(13) 0.037259 0.037988 0.047346 0.005587 0.033973 -0.001033

loop_
_geom_angle_atom_site_label_1
_geom_angle_atom_site_label_2
_geom_angle_atom_site_label_3
_geom_angle
_geom_angle_site_symmetry_1
_geom_angle_site_symmetry_2
_geom_angle_site_symmetry_3
_geom_angle_publ_flag
C(7) N(1) C(9) 108.497(11) 1_555 1_555 1_555 yes
C(7) N(1) C(10) 86.102(13) 1_555 1_555 1_555 yes
C(7) N(1) C(11) 107.848(11) 1_555 1_555 1_555 yes
C(7) N(1) C(12) 90.986(13) 1_555 1_555 1_555 yes
C(7) N(1) C(13) 69.264(8) 1_555 1_555 1_555 yes
C(7) N(1) LI(1) 112.438(12) 1_555 1_555 1_555 yes
C(8) N(1) C(9) 91.179(12) 1_555 1_555 1_555 yes
C(8) N(1) C(10) 59.172(16) 1_555 1_555 1_555 yes
C(8) N(1) C(11) 85.789(12) 1_555 1_555 1_555 yes
C(8) N(1) C(12) 59.069(16) 1_555 1_555 1_555 yes
C(8) N(1) LI(1) 147.015(14) 1_555 1_555 1_555 yes
C(9) N(1) C(11) 108.179(11) 1_555 1_555 1_555 yes
C(9) N(1) C(12) 85.885(14) 1_555 1_555 1_555 yes
C(9) N(1) C(13) 69.250(8) 1_555 1_555 1_555 yes
C(9) N(1) LI(1) 109.736(12) 1_555 1_555 1_555 yes
C(10) N(1) C(11) 91.158(14) 1_555 1_555 1_555 yes
C(10) N(1) C(12) 59.158(18) 1_555 1_555 1_555 yes
C(10) N(1) LI(1) 144.358(14) 1_555 1_555 1_555 yes
C(11) N(1) C(13) 69.271(8) 1_555 1_555 1_555 yes
C(11) N(1) LI(1) 110.029(12) 1_555 1_555 1_555 yes
C(12) N(1) LI(1) 144.370(14) 1_555 1_555 1_555 yes
C(13) N(1) LI(1) 178.289(10) 1_555 1_555 1_555 yes
C(2) C(1) C(3) 107.53(3) 1_555 1_555 1_555 yes
C(2) C(1) LI(1) 105.99(2) 1_555 1_555 1_555 yes
C(2) C(1) LI(1) 82.783(16) 1_555 1_555 2_655 yes
C(2) C(1) LI(2) 148.858(18) 1_555 1_555 1_555 yes
C(3) C(1) LI(1) 145.82(2) 1_555 1_555 1_555 yes
C(3) C(1) LI(1) 108.72(2) 1_555 1_555 2_655 yes
C(3) C(1) LI(2) 80.57(2) 1_555 1_555 1_555 yes
LI(1) C(1) LI(1) 69.176(13) 1_555 1_555 2_655 yes
LI(1) C(1) LI(2) 67.220(12) 1_555 1_555 1_555 yes
LI(1) C(1) LI(2) 66.276(12) 2_655 1_555 1_555 yes
C(1) C(2) LI(1) 62.555(16) 1_555 1_555 2_655 yes
C(1) C(3) LI(2) 61.329(17) 1_555 1_555 1_555 yes
C(5) C(4) C(6) 107.814(13) 1_555 1_555 1_555 yes
C(5) C(4) LI(1) 138.353(13) 1_555 1_555 1_555 yes
C(5) C(4) LI(2) 122.456(13) 1_555 1_555 1_555 yes
C(5) C(4) LI(2) 80.775(12) 1_555 1_555 2_655 yes
C(6) C(4) LI(1) 113.553(13) 1_555 1_555 1_555 yes
C(6) C(4) LI(2) 76.551(12) 1_555 1_555 1_555 yes
C(6) C(4) LI(2) 135.889(13) 1_555 1_555 2_655 yes
LI(1) C(4) LI(2) 65.171(12) 1_555 1_555 1_555 yes
LI(1) C(4) LI(2) 66.516(12) 1_555 1_555 2_655 yes
LI(2) C(4) LI(2) 63.492(15) 1_555 1_555 2_655 yes
C(4) C(5) LI(2) 61.080(11) 1_555 1_555 2_655 yes
C(6) C(5) LI(2) 88.624(10) 1_555 1_555 2_655 yes
C(4) C(6) LI(2) 64.767(11) 1_555 1_555 1_555 yes
C(5) C(6) LI(2) 85.621(10) 1_555 1_555 1_555 yes
N(1) C(7) C(8) 111.789(18) 1_555 1_555 1_555 yes
N(1) C(7) C(13) 76.950(8) 1_555 1_555 1_555 yes
C(8) C(7) C(9) 93.503(17) 1_555 1_555 1_555 yes
C(8) C(7) C(11) 88.440(17) 1_555 1_555 1_555 yes
C(9) C(7) C(11) 59.991(6) 1_555 1_555 1_555 yes
C(9) C(7) C(13) 61.146(6) 1_555 1_555 1_555 yes
C(11) C(7) C(13) 61.277(6) 1_555 1_555 1_555 yes
N(1) C(8) C(10) 60.344(13) 1_555 1_555 1_555 yes
N(1) C(8) C(12) 60.502(13) 1_555 1_555 1_555 yes
N(1) C(8) C(13) 76.114(17) 1_555 1_555 1_555 yes
C(7) C(8) C(10) 86.052(19) 1_555 1_555 1_555 yes
C(7) C(8) C(12) 91.07(2) 1_555 1_555 1_555 yes
C(7) C(8) C(13) 109.12(3) 1_555 1_555 1_555 yes
C(10) C(8) C(12) 60.027(18) 1_555 1_555 1_555 yes
N(1) C(9) C(10) 111.848(19) 1_555 1_555 1_555 yes
N(1) C(9) C(13) 77.006(8) 1_555 1_555 1_555 yes
C(7) C(9) C(10) 88.404(17) 1_555 1_555 1_555 yes
C(7) C(9) C(11) 59.848(6) 1_555 1_555 1_555 yes
C(7) C(9) C(13) 61.180(6) 1_555 1_555 1_555 yes
C(10) C(9) C(11) 93.66(2) 1_555 1_555 1_555 yes
C(11) C(9) C(13) 61.244(6) 1_555 1_555 1_555 yes
N(1) C(10) C(8) 60.484(12) 1_555 1_555 1_555 yes
N(1) C(10) C(12) 60.527(13) 1_555 1_555 1_555 yes
N(1) C(10) C(13) 76.209(17) 1_555 1_555 1_555 yes
C(8) C(10) C(9) 91.17(2) 1_555 1_555 1_555 yes
C(8) C(10) C(12) 59.960(16) 1_555 1_555 1_555 yes
C(9) C(10) C(12) 86.05(2) 1_555 1_555 1_555 yes
C(9) C(10) C(13) 109.16(3) 1_555 1_555 1_555 yes
N(1) C(11) C(12) 111.838(19) 1_555 1_555 1_555 yes
N(1) C(11) C(13) 76.924(8) 1_555 1_555 1_555 yes
C(7) C(11) C(9) 60.161(6) 1_555 1_555 1_555 yes
C(7) C(11) C(12) 93.709(18) 1_555 1_555 1_555 yes
C(7) C(11) C(13) 61.262(6) 1_555 1_555 1_555 yes
C(9) C(11) C(12) 88.409(19) 1_555 1_555 1_555 yes
C(9) C(11) C(13) 61.194(6) 1_555 1_555 1_555 yes
N(1) C(12) C(8) 60.429(13) 1_555 1_555 1_555 yes
N(1) C(12) C(10) 60.315(13) 1_555 1_555 1_555 yes
N(1) C(12) C(13) 76.011(17) 1_555 1_555 1_555 yes
C(8) C(12) C(10) 60.013(16) 1_555 1_555 1_555 yes
C(8) C(12) C(11) 85.93(2) 1_555 1_555 1_555 yes
C(10) C(12) C(11) 90.98(2) 1_555 1_555 1_555 yes
C(11) C(12) C(13) 108.96(3) 1_555 1_555 1_555 yes
N(1) C(13) C(8) 69.190(16) 1_555 1_555 1_555 yes
N(1) C(13) C(10) 69.043(17) 1_555 1_555 1_555 yes
N(1) C(13) C(12) 69.231(17) 1_555 1_555 1_555 yes
C(7) C(13) C(9) 57.674(6) 1_555 1_555 1_555 yes
C(7) C(13) C(10) 85.407(17) 1_555 1_555 1_555 yes
C(7) C(13) C(11) 57.461(6) 1_555 1_555 1_555 yes
C(7) C(13) C(12) 90.328(18) 1_555 1_555 1_555 yes
C(8) C(13) C(9) 90.506(17) 1_555 1_555 1_555 yes
C(8) C(13) C(10) 108.17(3) 1_555 1_555 1_555 yes
C(8) C(13) C(11) 85.260(16) 1_555 1_555 1_555 yes
C(8) C(13) C(12) 107.99(3) 1_555 1_555 1_555 yes
C(9) C(13) C(11) 57.562(6) 1_555 1_555 1_555 yes
C(9) C(13) C(12) 85.342(17) 1_555 1_555 1_555 yes
C(10) C(13) C(11) 90.341(18) 1_555 1_555 1_555 yes
C(10) C(13) C(12) 108.03(3) 1_555 1_555 1_555 yes
N(1) LI(1) C(1) 106.621(14) 1_555 1_555 1_555 yes
N(1) LI(1) C(1) 127.381(15) 1_555 1_555 2_655 yes
N(1) LI(1) C(2) 97.476(15) 1_555 1_555 2_655 yes
N(1) LI(1) C(4) 104.847(13) 1_555 1_555 1_555 yes
N(1) LI(1) LI(1) 152.429(11) 1_555 1_555 2_655 yes
N(1) LI(1) LI(2) 133.831(16) 1_555 1_555 1_555 yes
N(1) LI(1) LI(2) 149.298(17) 1_555 1_555 2_655 yes
C(1) LI(1) C(1) 108.924(13) 1_555 1_555 2_655 yes
C(1) LI(1) C(2) 108.147(16) 1_555 1_555 2_655 yes
C(1) LI(1) C(4) 104.845(13) 1_555 1_555 1_555 yes
C(1) LI(1) LI(1) 57.027(12) 1_555 1_555 2_655 yes
C(1) LI(1) LI(2) 54.218(11) 1_555 1_555 1_555 yes
C(1) LI(1) LI(2) 100.386(14) 1_555 1_555 2_655 yes
C(1) LI(1) C(4) 102.050(13) 2_655 1_555 1_555 yes
C(1) LI(1) LI(1) 53.798(11) 2_655 1_555 2_655 yes
C(1) LI(1) LI(2) 98.552(14) 2_655 1_555 1_555 yes
C(1) LI(1) LI(2) 52.951(11) 2_655 1_555 2_655 yes
C(2) LI(1) C(4) 132.433(17) 2_655 1_555 1_555 yes
C(2) LI(1) LI(1) 70.892(14) 2_655 1_555 2_655 yes
C(2) LI(1) LI(2) 127.463(17) 2_655 1_555 1_555 yes
C(2) LI(1) LI(2) 87.561(16) 2_655 1_555 2_655 yes
C(4) LI(1) LI(1) 101.126(8) 1_555 1_555 2_655 yes
C(4) LI(1) LI(2) 54.624(11) 1_555 1_555 1_555 yes
C(4) LI(1) LI(2) 53.150(11) 1_555 1_555 2_655 yes
LI(1) LI(1) LI(2) 58.180(11) 2_655 1_555 1_555 yes
LI(1) LI(1) LI(2) 57.341(11) 2_655 1_555 2_655 yes
LI(2) LI(1) LI(2) 55.536(16) 1_555 1_555 2_655 yes
C(1) LI(2) C(4) 113.987(15) 1_555 1_555 1_555 yes
C(1) LI(2) C(4) 115.800(15) 1_555 1_555 2_655 yes
C(1) LI(2) C(5) 133.044(16) 1_555 1_555 2_655 yes
C(1) LI(2) C(6) 114.712(15) 1_555 1_555 1_555 yes
C(1) LI(2) LI(1) 58.563(11) 1_555 1_555 1_555 yes
C(1) LI(2) LI(1) 60.772(12) 1_555 1_555 2_655 yes
C(1) LI(2) LI(2) 109.917(9) 1_555 1_555 2_655 yes
C(3) LI(2) C(4) 140.766(19) 1_555 1_555 1_555 yes
C(3) LI(2) C(4) 109.777(18) 1_555 1_555 2_655 yes
C(3) LI(2) C(5) 103.487(17) 1_555 1_555 2_655 yes
C(3) LI(2) C(6) 115.924(18) 1_555 1_555 1_555 yes
C(3) LI(2) LI(1) 96.034(18) 1_555 1_555 1_555 yes
C(3) LI(2) LI(1) 81.163(18) 1_555 1_555 2_655 yes
C(3) LI(2) LI(2) 142.179(17) 1_555 1_555 2_655 yes
C(4) LI(2) C(4) 108.320(15) 1_555 1_555 2_655 yes
C(4) LI(2) C(5) 112.154(15) 1_555 1_555 2_655 yes
C(4) LI(2) LI(1) 60.205(11) 1_555 1_555 1_555 yes
C(4) LI(2) LI(1) 110.429(15) 1_555 1_555 2_655 yes
C(4) LI(2) LI(2) 57.325(13) 1_555 1_555 2_655 yes
C(4) LI(2) C(6) 128.440(16) 2_655 1_555 1_555 yes
C(4) LI(2) LI(1) 112.832(15) 2_655 1_555 1_555 yes
C(4) LI(2) LI(1) 60.334(11) 2_655 1_555 2_655 yes
C(4) LI(2) LI(2) 59.183(14) 2_655 1_555 2_655 yes
C(5) LI(2) C(6) 106.395(14) 2_655 1_555 1_555 yes
C(5) LI(2) LI(1) 149.403(17) 2_655 1_555 1_555 yes
C(5) LI(2) LI(1) 95.257(14) 2_655 1_555 2_655 yes
C(5) LI(2) LI(2) 87.842(14) 2_655 1_555 2_655 yes
C(6) LI(2) LI(1) 85.277(13) 1_555 1_555 1_555 yes
C(6) LI(2) LI(1) 147.298(16) 1_555 1_555 2_655 yes
C(6) LI(2) LI(2) 94.320(17) 1_555 1_555 2_655 yes
LI(1) LI(2) LI(1) 64.479(16) 1_555 1_555 2_655 yes
LI(1) LI(2) LI(2) 62.734(13) 1_555 1_555 2_655 yes
LI(1) LI(2) LI(2) 61.730(13) 2_655 1_555 2_655 yes

loop_
_geom_bond_atom_site_label_1
_geom_bond_atom_site_label_2
_geom_bond_distance
_geom_bond_site_symmetry_1
_geom_bond_site_symmetry_2
_geom_bond_publ_flag
N(1) C(7) 1.48436(18) 1_555 1_555 yes
N(1) C(9) 1.48241(16) 1_555 1_555 yes
N(1) C(11) 1.48524(17) 1_555 1_555 yes
N(1) LI(1) 2.1893(3) 1_555 1_555 yes
C(1) C(2) 1.5299(5) 1_555 1_555 yes
C(1) C(3) 1.5354(5) 1_555 1_555 yes
C(1) LI(1) 2.2963(3) 1_555 1_555 yes
C(1) LI(1) 2.3873(3) 1_555 2_655 yes
C(1) LI(2) 2.1833(4) 1_555 1_555 yes
C(4) C(5) 1.5419(2) 1_555 1_555 yes
C(4) C(6) 1.5403(2) 1_555 1_555 yes
C(4) LI(1) 2.3727(4) 1_555 1_555 yes
C(4) LI(2) 2.2293(4) 1_555 1_555 yes
C(4) LI(2) 2.1850(4) 1_555 2_655 yes
C(7) C(8) 1.5394(4) 1_555 1_555 yes
C(8) C(13) 1.5247(4) 1_555 1_555 yes
C(9) C(10) 1.5361(4) 1_555 1_555 yes
C(10) C(13) 1.5261(5) 1_555 1_555 yes
C(11) C(12) 1.5398(4) 1_555 1_555 yes
C(12) C(13) 1.5278(5) 1_555 1_555 yes
LI(1) LI(1) 2.6598(6) 1_555 2_655 yes
LI(1) LI(2) 2.4814(4) 1_555 1_555 yes
LI(1) LI(2) 2.5044(5) 1_555 2_655 yes
LI(2) LI(2) 2.3229(6) 1_555 2_655 yes

loop_
_atom_site_anharm_gc_c_label
_atom_site_anharm_gc_c_111
_atom_site_anharm_gc_c_222
_atom_site_anharm_gc_c_333
_atom_site_anharm_gc_c_112
_atom_site_anharm_gc_c_122
_atom_site_anharm_gc_c_113
_atom_site_anharm_gc_c_133
_atom_site_anharm_gc_c_223
_atom_site_anharm_gc_c_233
_atom_site_anharm_gc_c_123
C(1) 0 0 0 0 0 0 0 0 0 0
C(2) -0.000131(4) -0.00098(3) -0.000136(8) -0.000276(5) -0.000460(9) -0.000115(4) -0.000113(5) -0.000483(11) -0.000288(7) -0.000250(5)
C(3) 0.000037(3) -0.00058(5) -0.000025(8) -0.000100(5) 0.000291(11) -0.000031(3) 0.000033(4) -0.000302(14) -0.000123(8) 0.000161(4)
C(8) 0.000146(3) -0.00042(2) 0.000944(9) 0.000048(4) -0.000033(6) 0.000285(4) 0.000512(5) -0.000036(9) 0.000235(7) 0.000112(4)
C(10) -0.000010(3) -0.00783(6) -0.000194(8) -0.000028(4) -0.000129(11) -0.000010(3) -0.000022(4) -0.00228(2) -0.000764(10) -0.000086(5)
C(12) -0.000876(8) 0.00029(3) -0.000629(12) 0.000737(8) -0.000596(11) -0.000814(8) -0.000739(9) -0.000487(12) 0.000569(10) 0.000656(8)

loop_
_atom_site_anharm_gc_d_label
_atom_site_anharm_gc_d_1111
_atom_site_anharm_gc_d_2222
_atom_site_anharm_gc_d_3333
_atom_site_anharm_gc_d_1112
_atom_site_anharm_gc_d_1222
_atom_site_anharm_gc_d_1113
_atom_site_anharm_gc_d_1333
_atom_site_anharm_gc_d_2223
_atom_site_anharm_gc_d_2333
_atom_site_anharm_gc_d_1122
_atom_site_anharm_gc_d_1133
_atom_site_anharm_gc_d_2233
_atom_site_anharm_gc_d_1123
_atom_site_anharm_gc_d_1223
_atom_site_anharm_gc_d_1233
C(10) 0.0000035(8) 0.00002(3) 0.000032(3) -0.0000016(9) 0.000069(6) 0.0000020(8) 0.0000090(15) 0.000087(9) 0.000016(3) -0.0000093(17) 0.0000029(9) 0.000042(4) -0.0000048(9) 0.000018(2) 0.0000023(13)
C(12) 0.000042(2) 0.000018(17) 0.000022(4) -0.000047(2) -0.000019(5) 0.000034(2) 0.000024(3) -0.000013(6) -0.000038(3) 0.000041(3) 0.000029(2) 0.000022(4) -0.000044(2) 0.000035(3) -0.000040(2)
